data_4301133
loop_
_publ_author_name
'Qing Wang'
'Jianyong Zhang'
'Chun-Feng Zhuang'
'Yu Tang'
'Cheng-Yong Su'

_publ_section_title
;
Guest Inclusion and Interpenetration Tuning of Cd(II)/Mn(II) Coordination
Grid Networks Assembled from a Rigid Linear Diimidazole Schiff Base Ligand
;
_journal_name_full 'Inorganic Chemistry'
_journal_page_first 287
_journal_page_last 295
_journal_paper_doi 10.1021/ic801770n
_journal_volume 48
_journal_year 2009
_chemical_formula_sum 'C52 H46 F6 Mn N12 O6 S2'
_chemical_formula_weight 1168.07
_chemical_name_systematic
; 
 ? 
;
_space_group_IT_number 29
_symmetry_cell_setting orthorhombic
_symmetry_space_group_name_Hall 'P 2c -2ac'
_symmetry_space_group_name_H-M 'P c a 21'
_atom_sites_solution_hydrogens geom
_atom_sites_solution_primary direct
_atom_sites_solution_secondary difmap
_audit_creation_method SHELXL-97
_cell_angle_alpha 90.00
_cell_angle_beta 90.00
_cell_angle_gamma 90.00
_cell_formula_units_Z 4
_cell_length_a 14.1224(6)
_cell_length_b 18.5037(11)
_cell_length_c 20.4473(9)
_cell_measurement_reflns_used 5407
_cell_measurement_temperature 123(2)
_cell_measurement_theta_max 30.7221
_cell_measurement_theta_min 2.5441
_cell_volume 5343.2(5)
_computing_cell_refinement
;
CrysAlis RED, Oxford Diffraction Ltd.,
Version 1.171.31.7 (release 18-10-2006 CrysAlis171 .NET)
(compiled Oct 18 2006,16:28:17)
;
_computing_data_collection
;
CrysAlis CCD, Oxford Diffraction Ltd.,
Version 1.171.31.7 (release 18-10-2006 CrysAlis171 .NET)
(compiled Oct 18 2006,16:28:17)
;
_computing_data_reduction
;
CrysAlis RED, Oxford Diffraction Ltd.,
Version 1.171.31.7 (release 18-10-2006 CrysAlis171 .NET)
(compiled Oct 18 2006,16:28:17)
;
_computing_structure_refinement 'SHELXL-97 (Sheldrick, 1997)'
_computing_structure_solution 'SHELXS-97 (Sheldrick, 1990)'
_diffrn_ambient_temperature 123(2)
_diffrn_detector_area_resol_mean 16.0855
_diffrn_measured_fraction_theta_full 0.990
_diffrn_measured_fraction_theta_max 0.990
_diffrn_measurement_device_type 'Oxford Germini S Ultra'
_diffrn_measurement_method '\w and \p scan'
_diffrn_radiation_monochromator graphite
_diffrn_radiation_source 'Enhance (Mo) X-ray Source'
_diffrn_radiation_type MoK\a
_diffrn_radiation_wavelength 0.71073
_diffrn_reflns_av_R_equivalents 0.0559
_diffrn_reflns_av_sigmaI/netI 0.0723
_diffrn_reflns_limit_h_max 18
_diffrn_reflns_limit_h_min -18
_diffrn_reflns_limit_k_max 15
_diffrn_reflns_limit_k_min -24
_diffrn_reflns_limit_l_max 26
_diffrn_reflns_limit_l_min -26
_diffrn_reflns_number 24247
_diffrn_reflns_theta_full 27.50
_diffrn_reflns_theta_max 27.50
_diffrn_reflns_theta_min 2.63
_exptl_absorpt_coefficient_mu 0.408
_exptl_absorpt_correction_T_max 0.8874
_exptl_absorpt_correction_T_min 0.8538
_exptl_absorpt_correction_type multi-scan
_exptl_crystal_colour Yellow
_exptl_crystal_density_diffrn 1.452
_exptl_crystal_density_method 'not measured'
_exptl_crystal_description Block
_exptl_crystal_F_000 2404
_exptl_crystal_size_max 0.40
_exptl_crystal_size_mid 0.38
_exptl_crystal_size_min 0.30
_refine_diff_density_max 0.764
_refine_diff_density_min -0.849
_refine_diff_density_rms 0.090
_refine_ls_abs_structure_details 'Flack H D (1983), Acta Cryst. A39, 876-881'
_refine_ls_abs_structure_Flack 0.47(3)
_refine_ls_extinction_method none
_refine_ls_goodness_of_fit_ref 1.058
_refine_ls_hydrogen_treatment geom
_refine_ls_matrix_type full
_refine_ls_number_parameters 770
_refine_ls_number_reflns 9950
_refine_ls_number_restraints 427
_refine_ls_restrained_S_all 1.087
_refine_ls_R_factor_all 0.0970
_refine_ls_R_factor_gt 0.0626
_refine_ls_shift/su_max 0.056
_refine_ls_shift/su_mean 0.009
_refine_ls_structure_factor_coef Fsqd
_refine_ls_weighting_details 'calc w=1/[\s^2^(Fo^2^)+(0.0910P)^2^+5.8969P] where P=(Fo^2^+2Fc^2^)/3'
_refine_ls_weighting_scheme calc
_refine_ls_wR_factor_gt 0.1579
_refine_ls_wR_factor_ref 0.1923
_reflns_number_gt 6802
_reflns_number_total 9950
_reflns_threshold_expression >2sigma(I)
_cod_data_source_file ic801770n_si_001_07.cif
_cod_data_source_block 7
_cod_depositor_comments
;
The following automatic conversions were performed:
'_symmetry_cell_setting' value 'Orthorhombic' changed to 'orthorhombic'
according to '/home/saulius/struct/CIF-dictionaries/cif_core.dic'
dictionary named 'cif_core.dic' version 2.4.1 from 2010-06-29.

Automatic conversion script
Id: cif_fix_enum 1527 2010-12-29 10:47:43Z saulius 
;
_cod_database_code 4301133

loop_
_symmetry_equiv_pos_as_xyz
'x, y, z'
'-x, -y, z+1/2'
'x+1/2, -y, z'
'-x+1/2, y, z+1/2'

loop_
_atom_site_label
_atom_site_type_symbol
_atom_site_fract_x
_atom_site_fract_y
_atom_site_fract_z
_atom_site_U_iso_or_equiv
_atom_site_adp_type
_atom_site_occupancy
_atom_site_symmetry_multiplicity
_atom_site_calc_flag
_atom_site_refinement_flags
_atom_site_disorder_assembly
_atom_site_disorder_group
Mn1 Mn 0.26804(5) 0.31196(4) 0.14602(5) 0.02757(19) Uani 1 1 d . . .
N1 N 0.3115(3) 1.2601(3) 0.5653(3) 0.0308(11) Uani 1 1 d . . .
N2 N 0.3549(3) 1.1772(3) 0.4938(2) 0.0278(10) Uani 1 1 d . . .
N3 N 0.3747(4) 0.8465(3) 0.4165(3) 0.0379(13) Uani 1 1 d . . .
N4 N 0.3774(4) 0.7782(3) 0.3867(3) 0.0362(13) Uani 1 1 d . . .
N5 N 0.3670(3) 0.4468(3) 0.3047(3) 0.0287(11) Uani 1 1 d . C .
N6 N 0.3411(4) 0.3643(3) 0.2292(3) 0.0338(12) Uani 1 1 d . . .
N7 N 0.1788(4) 0.2553(3) 0.2228(3) 0.0328(11) Uani 1 1 d . . .
N8 N 0.1273(3) 0.1691(3) 0.2860(3) 0.0334(12) Uani 1 1 d . C .
N9 N 0.1101(4) -0.1659(3) 0.3616(3) 0.0378(12) Uani 1 1 d . . .
N10 N 0.1058(4) -0.2325(3) 0.3937(3) 0.0365(12) Uani 1 1 d . . .
N11 N 0.1099(3) -0.5580(2) 0.4889(3) 0.0272(10) Uani 1 1 d . . .
N12 N 0.1473(4) -0.6359(3) 0.5673(3) 0.0370(12) Uani 1 1 d . . .
C1 C 0.1801(4) 0.1853(3) 0.2344(3) 0.0321(14) Uani 1 1 d . . .
H1A H 0.2142 0.1510 0.2091 0.039 Uiso 1 1 calc R C .
C2 C 0.1219(5) 0.2855(4) 0.2688(4) 0.0402(16) Uani 1 1 d . . .
H2A H 0.1069 0.3355 0.2720 0.048 Uiso 1 1 calc R C .
C3 C 0.0897(5) 0.2329(4) 0.3095(4) 0.0433(16) Uani 1 1 d . C .
H3A H 0.0496 0.2388 0.3464 0.052 Uiso 1 1 calc R . .
C4 C 0.1203(4) 0.0985(3) 0.3169(3) 0.0291(13) Uani 1 1 d . . .
C5 C 0.1157(5) 0.0377(3) 0.2762(3) 0.0379(15) Uani 1 1 d . . .
H5A H 0.1145 0.0428 0.2300 0.045 Uiso 1 1 calc R . .
C6 C 0.1130(5) -0.0295(3) 0.3046(3) 0.0371(14) Uani 1 1 d . . .
H6A H 0.1094 -0.0709 0.2772 0.045 Uiso 1 1 calc R C .
C7 C 0.1153(4) -0.0393(3) 0.3719(3) 0.0312(13) Uani 1 1 d . . .
C8 C 0.1175(4) 0.0226(3) 0.4107(3) 0.0331(14) Uani 1 1 d . . .
H8 H 0.1176 0.0183 0.4570 0.040 Uiso 1 1 calc R C .
C9 C 0.1197(5) 0.0912(3) 0.3816(3) 0.0357(15) Uani 1 1 d . . .
H9A H 0.1208 0.1330 0.4085 0.043 Uiso 1 1 calc R . .
C10 C 0.1143(4) -0.1113(3) 0.4024(3) 0.0308(13) Uani 1 1 d . . .
C11 C 0.1175(5) -0.1175(4) 0.4746(3) 0.0414(16) Uani 1 1 d . . .
H11A H 0.1166 -0.1686 0.4870 0.062 Uiso 1 1 calc R . .
H11B H 0.0624 -0.0930 0.4935 0.062 Uiso 1 1 calc R . .
H11C H 0.1757 -0.0950 0.4910 0.062 Uiso 1 1 calc R . .
C12 C 0.1181(4) -0.2874(3) 0.3558(3) 0.0303(13) Uani 1 1 d . . .
C13 C 0.1405(6) -0.2833(4) 0.2856(4) 0.0501(18) Uani 1 1 d . . .
H13A H 0.1407 -0.2326 0.2717 0.075 Uiso 1 1 calc R . .
H13B H 0.0926 -0.3100 0.2607 0.075 Uiso 1 1 calc R . .
H13C H 0.2030 -0.3046 0.2777 0.075 Uiso 1 1 calc R . .
C14 C 0.1122(4) -0.3577(3) 0.3896(3) 0.0294(13) Uani 1 1 d . . .
C15 C 0.1181(4) -0.4224(3) 0.3551(3) 0.0315(13) Uani 1 1 d . . .
H15A H 0.1244 -0.4212 0.3089 0.038 Uiso 1 1 calc R . .
C16 C 0.1150(4) -0.4891(3) 0.3872(3) 0.0322(13) Uani 1 1 d . . .
H16A H 0.1191 -0.5328 0.3630 0.039 Uiso 1 1 calc R . .
C17 C 0.1060(4) -0.4908(3) 0.4548(3) 0.0282(12) Uani 1 1 d . . .
C18 C 0.0951(4) -0.4258(3) 0.4898(3) 0.0300(13) Uani 1 1 d . . .
H18A H 0.0852 -0.4264 0.5358 0.036 Uiso 1 1 calc R . .
C19 C 0.0991(4) -0.3617(3) 0.4565(3) 0.0288(12) Uani 1 1 d . . .
H19A H 0.0926 -0.3180 0.4804 0.035 Uiso 1 1 calc R . .
C20 C 0.1493(4) -0.5674(3) 0.5484(3) 0.0321(14) Uani 1 1 d . . .
H20A H 0.1754 -0.5293 0.5738 0.039 Uiso 1 1 calc R . .
C21 C 0.0807(4) -0.6255(3) 0.4674(4) 0.0397(15) Uani 1 1 d . . .
H21A H 0.0512 -0.6369 0.4270 0.048 Uiso 1 1 calc R . .
C22 C 0.1030(5) -0.6715(4) 0.5163(4) 0.0446(17) Uani 1 1 d . . .
H22A H 0.0900 -0.7219 0.5157 0.053 Uiso 1 1 calc R . .
C23 C 0.3013(4) 1.1914(3) 0.5466(3) 0.0306(13) Uani 1 1 d . . .
H23A H 0.2616 1.1572 0.5678 0.037 Uiso 1 1 calc R . .
C24 C 0.3743(4) 1.2891(4) 0.5205(4) 0.0371(15) Uani 1 1 d . . .
H24A H 0.3944 1.3381 0.5201 0.045 Uiso 1 1 calc R . .
C25 C 0.4029(5) 1.2385(3) 0.4774(3) 0.0357(15) Uani 1 1 d . . .
H25A H 0.4473 1.2444 0.4429 0.043 Uiso 1 1 calc R . .
C26 C 0.3604(4) 1.1083(3) 0.4627(3) 0.0322(13) Uani 1 1 d . . .
C27 C 0.3683(4) 1.1018(4) 0.3956(3) 0.0340(14) Uani 1 1 d . . .
H27A H 0.3720 1.1438 0.3690 0.041 Uiso 1 1 calc R . .
C28 C 0.3709(4) 1.0343(4) 0.3672(3) 0.0344(14) Uani 1 1 d . . .
H28A H 0.3765 1.0303 0.3210 0.041 Uiso 1 1 calc R . .
C29 C 0.3655(4) 0.9727(3) 0.4045(3) 0.0315(14) Uani 1 1 d . . .
C30 C 0.3584(4) 0.9794(4) 0.4717(3) 0.0378(15) Uani 1 1 d . . .
H30A H 0.3545 0.9370 0.4978 0.045 Uiso 1 1 calc R . .
C31 C 0.3568(4) 1.0467(3) 0.5019(3) 0.0337(14) Uani 1 1 d . . .
H31A H 0.3533 1.0507 0.5481 0.040 Uiso 1 1 calc R . .
C32 C 0.3671(4) 0.8992(4) 0.3751(3) 0.0343(14) Uani 1 1 d . . .
C33 C 0.3568(5) 0.8903(4) 0.3020(3) 0.0428(16) Uani 1 1 d . . .
H33A H 0.3591 0.8389 0.2908 0.064 Uiso 1 1 calc R . .
H33B H 0.4085 0.9158 0.2798 0.064 Uiso 1 1 calc R . .
H33C H 0.2959 0.9106 0.2879 0.064 Uiso 1 1 calc R . .
C34 C 0.3262(6) 0.7334(4) 0.4939(4) 0.0511(19) Uani 1 1 d . . .
H34A H 0.3273 0.7848 0.5053 0.077 Uiso 1 1 calc R . .
H34B H 0.3703 0.7070 0.5222 0.077 Uiso 1 1 calc R . .
H34C H 0.2621 0.7143 0.4999 0.077 Uiso 1 1 calc R . .
C35 C 0.3554(4) 0.7243(4) 0.4239(3) 0.0344(14) Uani 1 1 d . . .
C36 C 0.3600(4) 0.6528(3) 0.3940(3) 0.0308(13) Uani 1 1 d . . .
C37 C 0.3823(4) 0.6445(4) 0.3265(3) 0.0365(14) Uani 1 1 d . . .
H37A H 0.3942 0.6861 0.3006 0.044 Uiso 1 1 calc R . .
C38 C 0.3869(4) 0.5770(3) 0.2983(3) 0.0318(13) Uani 1 1 d . . .
H38A H 0.4029 0.5722 0.2534 0.038 Uiso 1 1 calc R . .
C39 C 0.3684(4) 0.5167(3) 0.3351(3) 0.0304(13) Uani 1 1 d . . .
C40 C 0.3484(4) 0.5229(3) 0.4013(3) 0.0325(13) Uani 1 1 d . . .
H40A H 0.3378 0.4807 0.4267 0.039 Uiso 1 1 calc R . .
C41 C 0.3438(4) 0.5901(3) 0.4304(3) 0.0328(13) Uani 1 1 d . . .
H41A H 0.3294 0.5937 0.4757 0.039 Uiso 1 1 calc R . .
C42 C 0.3399(4) 0.4340(3) 0.2419(3) 0.0328(13) Uani 1 1 d . . .
H42A H 0.3226 0.4704 0.2114 0.039 Uiso 1 1 calc R C .
C43 C 0.3695(5) 0.3313(4) 0.2853(4) 0.0407(15) Uani 1 1 d . . .
H43A H 0.3769 0.2806 0.2900 0.049 Uiso 1 1 calc R C .
C44 C 0.3859(4) 0.3803(3) 0.3338(3) 0.0386(15) Uani 1 1 d . C .
H44A H 0.4057 0.3711 0.3774 0.046 Uiso 1 1 calc R . .
C47 C 0.2849(8) 0.7819(8) 0.1462(8) 0.064(2) Uani 0.70 1 d PDU A 1
H47A H 0.2228 0.7625 0.1492 0.077 Uiso 0.70 1 calc PR A 1
C48 C 0.2969(9) 0.8548(8) 0.1446(8) 0.066(2) Uani 0.70 1 d PDU A 1
H48A H 0.2433 0.8857 0.1466 0.079 Uiso 0.70 1 calc PR A 1
C49 C 0.3896(13) 0.8849(7) 0.1401(8) 0.070(2) Uani 0.70 1 d PDU A 1
H49A H 0.3988 0.9358 0.1385 0.085 Uiso 0.70 1 calc PR A 1
C50 C 0.4677(9) 0.8364(10) 0.1380(8) 0.068(3) Uani 0.70 1 d PDU A 1
H50A H 0.5305 0.8544 0.1343 0.081 Uiso 0.70 1 calc PR A 1
C51 C 0.4517(10) 0.7648(10) 0.1414(8) 0.066(2) Uani 0.70 1 d PDU A 1
H51A H 0.5047 0.7333 0.1422 0.080 Uiso 0.70 1 calc PR A 1
C52 C 0.3625(11) 0.7349(7) 0.1436(9) 0.072(3) Uani 0.70 1 d PDU A 1
H52 H 0.3539 0.6840 0.1433 0.086 Uiso 0.70 1 calc PR A 1
C47' C 0.308(2) 0.7590(15) 0.1464(19) 0.067(3) Uani 0.30 1 d PDU B 2
H47B H 0.2645 0.7200 0.1496 0.080 Uiso 0.30 1 calc PR B 2
C48' C 0.2786(16) 0.8274(18) 0.1474(17) 0.065(3) Uani 0.30 1 d PDU B 2
H48B H 0.2126 0.8363 0.1508 0.078 Uiso 0.30 1 calc PR B 2
C49' C 0.341(3) 0.8886(13) 0.1435(17) 0.066(3) Uani 0.30 1 d PDU B 2
H49B H 0.3175 0.9367 0.1441 0.080 Uiso 0.30 1 calc PR B 2
C50' C 0.441(2) 0.8735(17) 0.1388(17) 0.065(3) Uani 0.30 1 d PDU B 2
H50B H 0.4869 0.9110 0.1351 0.078 Uiso 0.30 1 calc PR B 2
C51' C 0.4669(18) 0.803(2) 0.1398(19) 0.062(3) Uani 0.30 1 d PDU B 2
H51B H 0.5327 0.7920 0.1399 0.074 Uiso 0.30 1 calc PR B 2
C52' C 0.406(3) 0.7466(14) 0.141(2) 0.069(3) Uani 0.30 1 d PDU B 2
H52C H 0.4295 0.6986 0.1373 0.083 Uiso 0.30 1 calc PR B 2
C45 C 0.1119(6) 0.5383(4) 0.1325(5) 0.069(2) Uani 1 1 d U . .
F1 F 0.0960(4) 0.5368(3) 0.0670(3) 0.0938(17) Uani 1 1 d U . .
F2 F 0.0546(3) 0.5872(2) 0.1565(3) 0.0869(16) Uani 1 1 d U . .
F3 F 0.2002(3) 0.5613(2) 0.1424(4) 0.0854(15) Uani 1 1 d U . .
O1 O 0.1691(3) 0.40784(19) 0.1374(3) 0.0421(10) Uani 1 1 d U . .
O2 O 0.0009(3) 0.4320(2) 0.1475(3) 0.0530(11) Uani 1 1 d U . .
O3 O 0.1081(4) 0.4622(2) 0.2349(2) 0.0495(12) Uani 1 1 d U . .
S1 S 0.09443(11) 0.45035(8) 0.16725(8) 0.0353(3) Uani 1 1 d U . .
C46 C 0.4924(8) 0.1260(6) 0.1147(6) 0.092(2) Uani 1 1 d U C 1
F4 F 0.5577(5) 0.1847(3) 0.1258(3) 0.104 Uiso 1 1 d U C 1
F5 F 0.5310(4) 0.0634(3) 0.1296(4) 0.112(2) Uani 1 1 d U C 1
F6 F 0.4690(5) 0.1274(4) 0.0526(3) 0.116(2) Uani 1 1 d U C 1
O4 O 0.4297(4) 0.1467(3) 0.2321(3) 0.0734(16) Uani 1 1 d U C 1
O5 O 0.3653(3) 0.21696(18) 0.1431(3) 0.0366(8) Uani 1 1 d U C 1
O6 O 0.3334(4) 0.0874(3) 0.1479(5) 0.0932(19) Uani 1 1 d U C 1
S2 S 0.39584(17) 0.14768(12) 0.16862(13) 0.0423(5) Uani 0.75 1 d PU C 1
S2' S 0.4438(5) 0.1762(4) 0.1669(4) 0.0396(13) Uani 0.25 1 d PU D 2

loop_
_atom_site_aniso_label
_atom_site_aniso_U_11
_atom_site_aniso_U_22
_atom_site_aniso_U_33
_atom_site_aniso_U_23
_atom_site_aniso_U_13
_atom_site_aniso_U_12
Mn1 0.0346(4) 0.0239(3) 0.0242(3) 0.0003(4) 0.0003(5) -0.0035(3)
N1 0.032(2) 0.031(3) 0.030(3) -0.003(2) 0.007(2) 0.001(2)
N2 0.033(2) 0.023(2) 0.028(2) -0.004(2) 0.003(2) -0.0023(19)
N3 0.046(3) 0.031(3) 0.037(3) -0.011(2) 0.005(3) -0.003(2)
N4 0.048(3) 0.029(3) 0.032(3) -0.011(2) 0.009(3) -0.001(2)
N5 0.032(2) 0.025(2) 0.029(3) -0.005(2) 0.000(2) 0.0007(19)
N6 0.039(3) 0.030(3) 0.033(3) -0.005(2) -0.002(2) -0.002(2)
N7 0.036(3) 0.035(3) 0.027(3) 0.002(2) -0.005(2) -0.006(2)
N8 0.036(2) 0.025(2) 0.039(3) 0.002(2) 0.004(2) -0.002(2)
N9 0.046(3) 0.028(3) 0.040(3) 0.008(2) 0.007(3) 0.000(2)
N10 0.047(3) 0.023(2) 0.039(3) 0.013(2) 0.005(3) 0.001(2)
N11 0.030(2) 0.020(2) 0.032(3) 0.008(2) -0.004(2) -0.0016(19)
N12 0.038(3) 0.030(3) 0.043(3) -0.002(2) -0.002(3) 0.008(2)
C1 0.041(3) 0.022(3) 0.033(3) 0.005(2) 0.007(3) 0.000(2)
C2 0.045(3) 0.025(3) 0.050(4) 0.006(3) 0.009(3) 0.000(3)
C3 0.043(3) 0.037(4) 0.050(4) 0.007(3) 0.012(3) 0.007(3)
C4 0.026(3) 0.028(3) 0.033(3) 0.005(2) 0.005(3) -0.003(2)
C5 0.055(4) 0.025(3) 0.034(3) 0.003(3) -0.004(3) -0.006(3)
C6 0.048(3) 0.027(3) 0.036(3) 0.005(3) 0.002(3) 0.001(3)
C7 0.027(3) 0.030(3) 0.037(3) 0.003(3) 0.000(3) -0.004(2)
C8 0.036(3) 0.030(3) 0.033(3) 0.007(3) 0.000(3) 0.002(2)
C9 0.038(3) 0.029(3) 0.040(4) 0.001(3) 0.002(3) 0.001(3)
C10 0.025(3) 0.037(3) 0.030(3) 0.010(3) 0.003(3) -0.001(2)
C11 0.048(4) 0.035(3) 0.041(4) 0.006(3) 0.000(3) -0.001(3)
C12 0.025(2) 0.036(3) 0.030(3) 0.006(3) 0.001(3) 0.002(2)
C13 0.077(5) 0.034(4) 0.039(4) 0.013(3) 0.014(4) 0.004(3)
C14 0.027(3) 0.028(3) 0.033(3) 0.008(2) -0.003(3) 0.000(2)
C15 0.038(3) 0.038(3) 0.018(3) 0.008(2) 0.001(3) 0.005(3)
C16 0.040(3) 0.032(3) 0.025(3) -0.003(2) -0.005(3) -0.001(3)
C17 0.025(2) 0.030(3) 0.029(3) 0.008(2) -0.002(3) 0.005(2)
C18 0.039(3) 0.027(3) 0.025(3) 0.006(2) -0.003(3) 0.003(2)
C19 0.034(3) 0.026(3) 0.026(3) 0.004(2) 0.000(3) 0.002(2)
C20 0.041(3) 0.017(3) 0.038(4) 0.007(2) -0.002(3) 0.002(2)
C21 0.041(3) 0.032(3) 0.046(4) 0.001(3) -0.016(3) -0.005(3)
C22 0.044(3) 0.031(3) 0.059(5) 0.005(3) -0.024(4) -0.003(3)
C23 0.034(3) 0.025(3) 0.033(3) -0.007(2) 0.004(3) 0.001(2)
C24 0.042(3) 0.026(3) 0.044(4) 0.001(3) 0.005(3) -0.005(3)
C25 0.046(3) 0.025(3) 0.036(4) -0.001(3) 0.016(3) -0.002(3)
C26 0.028(3) 0.031(3) 0.038(3) -0.008(3) 0.004(3) 0.003(2)
C27 0.029(3) 0.045(4) 0.028(3) -0.008(3) 0.001(3) 0.002(3)
C28 0.033(3) 0.047(4) 0.024(3) -0.004(3) 0.004(3) 0.004(3)
C29 0.030(3) 0.034(3) 0.031(3) -0.007(3) 0.005(3) 0.001(2)
C30 0.039(3) 0.033(3) 0.041(4) -0.003(3) 0.002(3) 0.008(3)
C31 0.044(3) 0.037(3) 0.021(3) -0.009(2) -0.001(3) 0.007(3)
C32 0.026(3) 0.043(4) 0.034(3) -0.004(3) 0.010(3) -0.006(3)
C33 0.059(4) 0.042(4) 0.028(3) -0.014(3) -0.002(3) 0.001(3)
C34 0.066(5) 0.047(4) 0.040(4) -0.007(3) 0.010(4) -0.007(4)
C35 0.028(3) 0.046(4) 0.029(3) -0.004(3) 0.003(3) -0.003(2)
C36 0.023(3) 0.030(3) 0.039(3) -0.002(3) -0.001(3) -0.004(2)
C37 0.034(3) 0.043(4) 0.032(3) -0.001(3) -0.003(3) -0.002(3)
C38 0.042(3) 0.030(3) 0.023(3) -0.009(2) 0.004(3) -0.006(3)
C39 0.026(3) 0.029(3) 0.036(3) -0.004(3) -0.002(3) -0.002(2)
C40 0.036(3) 0.025(3) 0.036(3) 0.000(3) -0.001(3) -0.003(2)
C41 0.039(3) 0.034(3) 0.026(3) 0.002(2) 0.001(3) 0.000(3)
C42 0.042(3) 0.029(3) 0.027(3) -0.006(2) -0.006(3) -0.005(3)
C43 0.046(3) 0.033(3) 0.043(4) -0.008(3) -0.010(3) 0.003(3)
C44 0.046(3) 0.030(3) 0.039(4) -0.003(3) -0.020(3) 0.004(3)
C47 0.061(4) 0.089(5) 0.043(4) 0.004(5) 0.004(4) 0.011(4)
C48 0.063(4) 0.088(5) 0.047(4) 0.000(5) 0.002(4) 0.008(4)
C49 0.070(5) 0.091(5) 0.050(4) 0.002(4) -0.001(5) 0.005(4)
C50 0.064(4) 0.096(5) 0.043(4) 0.004(5) -0.002(4) 0.007(4)
C51 0.062(4) 0.093(5) 0.044(4) 0.006(5) 0.001(4) 0.001(4)
C52 0.063(5) 0.099(5) 0.054(4) 0.004(5) 0.001(5) 0.010(4)
C47' 0.066(6) 0.084(6) 0.050(5) 0.006(5) 0.003(5) 0.010(5)
C48' 0.063(5) 0.081(6) 0.049(5) 0.003(5) -0.001(5) 0.006(5)
C49' 0.065(6) 0.082(5) 0.051(5) -0.002(5) 0.000(5) 0.005(5)
C50' 0.067(6) 0.080(6) 0.048(5) 0.000(5) 0.001(5) 0.003(5)
C51' 0.064(5) 0.078(6) 0.043(5) 0.000(5) 0.000(5) 0.001(5)
C52' 0.069(6) 0.088(6) 0.051(5) 0.005(5) 0.001(5) 0.000(5)
C45 0.068(4) 0.056(3) 0.084(4) 0.014(4) 0.012(4) 0.012(3)
F1 0.116(4) 0.103(4) 0.062(3) 0.047(3) 0.009(3) 0.008(3)
F2 0.091(3) 0.049(2) 0.120(4) 0.013(3) 0.021(3) 0.033(2)
F3 0.072(2) 0.042(2) 0.142(4) 0.014(3) 0.007(4) -0.0121(19)
O1 0.051(2) 0.0319(19) 0.043(2) 0.000(2) 0.005(2) 0.0099(16)
O2 0.045(2) 0.065(3) 0.049(3) -0.011(3) 0.000(3) -0.0044(19)
O3 0.065(3) 0.045(3) 0.038(2) -0.001(2) 0.002(2) 0.011(2)
S1 0.0437(7) 0.0345(7) 0.0278(6) 0.0009(6) 0.0004(7) 0.0033(6)
C46 0.102(4) 0.081(4) 0.094(4) -0.002(4) 0.004(4) 0.035(4)
F5 0.108(3) 0.089(3) 0.140(5) -0.003(3) 0.008(4) 0.067(3)
F6 0.139(5) 0.136(4) 0.073(4) -0.015(3) 0.028(4) 0.055(4)
O4 0.083(3) 0.080(3) 0.057(3) 0.011(3) -0.010(3) 0.019(3)
O5 0.0388(17) 0.0282(17) 0.043(2) 0.005(2) -0.003(2) 0.0061(14)
O6 0.073(3) 0.083(3) 0.124(5) 0.014(4) 0.002(4) -0.024(3)
S2 0.0418(10) 0.0412(11) 0.0439(11) 0.0074(10) 0.0022(11) 0.0061(10)
S2' 0.037(3) 0.042(3) 0.040(3) -0.008(3) 0.004(3) 0.006(2)

loop_
_atom_type_symbol
_atom_type_description
_atom_type_scat_dispersion_real
_atom_type_scat_dispersion_imag
_atom_type_scat_source
C C 0.0033 0.0016 'International Tables Vol C Tables 4.2.6.8 and 6.1.1.4'
H H 0.0000 0.0000 'International Tables Vol C Tables 4.2.6.8 and 6.1.1.4'
N N 0.0061 0.0033 'International Tables Vol C Tables 4.2.6.8 and 6.1.1.4'
O O 0.0106 0.0060 'International Tables Vol C Tables 4.2.6.8 and 6.1.1.4'
F F 0.0171 0.0103 'International Tables Vol C Tables 4.2.6.8 and 6.1.1.4'
S S 0.1246 0.1234 'International Tables Vol C Tables 4.2.6.8 and 6.1.1.4'
Mn Mn 0.3368 0.7283 'International Tables Vol C Tables 4.2.6.8 and 6.1.1.4'

loop_
_geom_angle_atom_site_label_1
_geom_angle_atom_site_label_2
_geom_angle_atom_site_label_3
_geom_angle
_geom_angle_site_symmetry_1
_geom_angle_site_symmetry_3
_geom_angle_publ_flag
N6 Mn1 N1 177.25(19) . 4_544 ?
N6 Mn1 O5 94.46(18) . . ?
N1 Mn1 O5 87.24(18) 4_544 . ?
N6 Mn1 N12 96.68(17) . 4_564 ?
N1 Mn1 N12 85.5(2) 4_544 4_564 ?
O5 Mn1 N12 89.50(18) . 4_564 ?
N6 Mn1 O1 90.27(18) . . ?
N1 Mn1 O1 88.17(18) 4_544 . ?
O5 Mn1 O1 174.0(2) . . ?
N12 Mn1 O1 86.32(18) 4_564 . ?
N6 Mn1 N7 85.94(19) . . ?
N1 Mn1 N7 91.91(16) 4_544 . ?
O5 Mn1 N7 89.79(18) . . ?
N12 Mn1 N7 177.33(19) 4_564 . ?
O1 Mn1 N7 94.19(18) . . ?
C23 N1 C24 104.4(5) . . ?
C23 N1 Mn1 124.8(4) . 4_565 ?
C24 N1 Mn1 130.6(4) . 4_565 ?
C23 N2 C25 108.3(5) . . ?
C23 N2 C26 124.3(5) . . ?
C25 N2 C26 127.4(5) . . ?
C32 N3 N4 113.4(5) . . ?
C35 N4 N3 115.7(5) . . ?
C42 N5 C44 107.7(5) . . ?
C42 N5 C39 124.6(5) . . ?
C44 N5 C39 127.6(5) . . ?
C42 N6 C43 106.1(5) . . ?
C42 N6 Mn1 125.1(4) . . ?
C43 N6 Mn1 126.2(4) . . ?
C1 N7 C2 106.8(5) . . ?
C1 N7 Mn1 124.8(4) . . ?
C2 N7 Mn1 128.1(4) . . ?
C1 N8 C3 107.4(5) . . ?
C1 N8 C4 125.9(5) . . ?
C3 N8 C4 126.3(6) . . ?
C10 N9 N10 112.5(6) . . ?
C12 N10 N9 114.1(6) . . ?
C20 N11 C21 106.9(5) . . ?
C20 N11 C17 124.7(5) . . ?
C21 N11 C17 128.3(5) . . ?
C20 N12 C22 104.2(6) . . ?
C20 N12 Mn1 127.9(4) . 4_545 ?
C22 N12 Mn1 125.6(4) . 4_545 ?
N8 C1 N7 111.0(5) . . ?
N8 C1 H1A 124.5 . . ?
N7 C1 H1A 124.5 . . ?
N7 C2 C3 109.1(6) . . ?
N7 C2 H2A 125.5 . . ?
C3 C2 H2A 125.5 . . ?
C2 C3 N8 105.7(6) . . ?
C2 C3 H3A 127.1 . . ?
N8 C3 H3A 127.1 . . ?
C9 C4 C5 120.6(6) . . ?
C9 C4 N8 121.5(6) . . ?
C5 C4 N8 117.9(6) . . ?
C6 C5 C4 118.5(6) . . ?
C6 C5 H5A 120.7 . . ?
C4 C5 H5A 120.7 . . ?
C5 C6 C7 122.4(6) . . ?
C5 C6 H6A 118.8 . . ?
C7 C6 H6A 118.8 . . ?
C6 C7 C8 117.3(6) . . ?
C6 C7 C10 122.5(6) . . ?
C8 C7 C10 120.2(6) . . ?
C7 C8 C9 120.2(6) . . ?
C7 C8 H8 119.9 . . ?
C9 C8 H8 119.9 . . ?
C4 C9 C8 121.0(6) . . ?
C4 C9 H9A 119.5 . . ?
C8 C9 H9A 119.5 . . ?
N9 C10 C7 115.4(6) . . ?
N9 C10 C11 125.1(6) . . ?
C7 C10 C11 119.5(6) . . ?
C10 C11 H11A 109.5 . . ?
C10 C11 H11B 109.5 . . ?
H11A C11 H11B 109.5 . . ?
C10 C11 H11C 109.5 . . ?
H11A C11 H11C 109.5 . . ?
H11B C11 H11C 109.5 . . ?
N10 C12 C13 125.0(6) . . ?
N10 C12 C14 113.9(6) . . ?
C13 C12 C14 121.0(6) . . ?
C12 C13 H13A 109.5 . . ?
C12 C13 H13B 109.5 . . ?
H13A C13 H13B 109.5 . . ?
C12 C13 H13C 109.5 . . ?
H13A C13 H13C 109.5 . . ?
H13B C13 H13C 109.5 . . ?
C19 C14 C15 117.6(5) . . ?
C19 C14 C12 121.2(6) . . ?
C15 C14 C12 121.1(6) . . ?
C16 C15 C14 121.3(6) . . ?
C16 C15 H15A 119.4 . . ?
C14 C15 H15A 119.4 . . ?
C17 C16 C15 119.4(6) . . ?
C17 C16 H16A 120.3 . . ?
C15 C16 H16A 120.3 . . ?
C16 C17 C18 119.7(5) . . ?
C16 C17 N11 120.2(5) . . ?
C18 C17 N11 120.0(5) . . ?
C19 C18 C17 118.8(6) . . ?
C19 C18 H18A 120.6 . . ?
C17 C18 H18A 120.6 . . ?
C14 C19 C18 123.0(6) . . ?
C14 C19 H19A 118.5 . . ?
C18 C19 H19A 118.5 . . ?
N12 C20 N11 112.2(6) . . ?
N12 C20 H20A 123.9 . . ?
N11 C20 H20A 123.9 . . ?
C22 C21 N11 105.4(6) . . ?
C22 C21 H21A 127.3 . . ?
N11 C21 H21A 127.3 . . ?
C21 C22 N12 111.3(6) . . ?
C21 C22 H22A 124.3 . . ?
N12 C22 H22A 124.4 . . ?
N1 C23 N2 110.8(5) . . ?
N1 C23 H23A 124.6 . . ?
N2 C23 H23A 124.6 . . ?
C25 C24 N1 110.9(6) . . ?
C25 C24 H24A 124.6 . . ?
N1 C24 H24A 124.6 . . ?
C24 C25 N2 105.6(6) . . ?
C24 C25 H25A 127.2 . . ?
N2 C25 H25A 127.2 . . ?
C31 C26 C27 120.1(6) . . ?
C31 C26 N2 118.2(6) . . ?
C27 C26 N2 121.7(6) . . ?
C28 C27 C26 120.0(6) . . ?
C28 C27 H27A 120.0 . . ?
C26 C27 H27A 120.0 . . ?
C29 C28 C27 121.1(6) . . ?
C29 C28 H28A 119.4 . . ?
C27 C28 H28A 119.4 . . ?
C28 C29 C30 118.8(6) . . ?
C28 C29 C32 122.3(6) . . ?
C30 C29 C32 118.9(6) . . ?
C29 C30 C31 121.4(6) . . ?
C29 C30 H30A 119.3 . . ?
C31 C30 H30A 119.3 . . ?
C26 C31 C30 118.5(6) . . ?
C26 C31 H31A 120.7 . . ?
C30 C31 H31A 120.7 . . ?
N3 C32 C29 115.2(6) . . ?
N3 C32 C33 124.9(6) . . ?
C29 C32 C33 119.8(6) . . ?
C32 C33 H33A 109.5 . . ?
C32 C33 H33B 109.5 . . ?
H33A C33 H33B 109.5 . . ?
C32 C33 H33C 109.5 . . ?
H33A C33 H33C 109.5 . . ?
H33B C33 H33C 109.5 . . ?
C35 C34 H34A 109.5 . . ?
C35 C34 H34B 109.5 . . ?
H34A C34 H34B 109.5 . . ?
C35 C34 H34C 109.5 . . ?
H34A C34 H34C 109.5 . . ?
H34B C34 H34C 109.5 . . ?
N4 C35 C36 116.2(6) . . ?
N4 C35 C34 122.8(6) . . ?
C36 C35 C34 121.0(6) . . ?
C37 C36 C41 117.6(6) . . ?
C37 C36 C35 121.0(6) . . ?
C41 C36 C35 121.5(6) . . ?
C38 C37 C36 121.0(6) . . ?
C38 C37 H37A 119.5 . . ?
C36 C37 H37A 119.5 . . ?
C39 C38 C37 120.0(6) . . ?
C39 C38 H38A 120.0 . . ?
C37 C38 H38A 120.0 . . ?
C38 C39 C40 120.5(5) . . ?
C38 C39 N5 119.9(6) . . ?
C40 C39 N5 119.6(5) . . ?
C41 C40 C39 120.3(6) . . ?
C41 C40 H40A 119.8 . . ?
C39 C40 H40A 119.8 . . ?
C40 C41 C36 120.7(6) . . ?
C40 C41 H41A 119.7 . . ?
C36 C41 H41A 119.7 . . ?
N6 C42 N5 110.6(5) . . ?
N6 C42 H42A 124.7 . . ?
N5 C42 H42A 124.7 . . ?
C44 C43 N6 111.5(6) . . ?
C44 C43 H43A 124.3 . . ?
N6 C43 H43A 124.3 . . ?
C43 C44 N5 104.1(6) . . ?
C43 C44 H44A 127.9 . . ?
N5 C44 H44A 127.9 . . ?
C48 C47 C52 121.2(11) . . ?
C48 C47 H47A 119.4 . . ?
C52 C47 H47A 119.4 . . ?
C47 C48 C49 120.3(11) . . ?
C47 C48 H48A 119.9 . . ?
C49 C48 H48A 119.8 . . ?
C50 C49 C48 117.8(12) . . ?
C50 C49 H49A 121.1 . . ?
C48 C49 H49A 121.1 . . ?
C51 C50 C49 119.3(12) . . ?
C51 C50 H50A 120.3 . . ?
C49 C50 H50A 120.4 . . ?
C50 C51 C52 123.5(12) . . ?
C50 C51 H51A 118.2 . . ?
C52 C51 H51A 118.3 . . ?
C51 C52 C47 117.9(11) . . ?
C51 C52 H52 121.1 . . ?
C47 C52 H52 121.1 . . ?
C48' C47' C52' 118(2) . . ?
C48' C47' H47B 121.2 . . ?
C52' C47' H47B 121.3 . . ?
C47' C48' C49' 124(2) . . ?
C47' C48' H48B 118.1 . . ?
C49' C48' H48B 118.1 . . ?
C50' C49' C48' 116.9(19) . . ?
C50' C49' H49B 121.6 . . ?
C48' C49' H49B 121.6 . . ?
C51' C50' C49' 116(2) . . ?
C51' C50' H50B 121.8 . . ?
C49' C50' H50B 121.8 . . ?
C50' C51' C52' 125(2) . . ?
C50' C51' H51B 117.5 . . ?
C52' C51' H51B 117.5 . . ?
C51' C52' C47' 120(2) . . ?
C51' C52' H52C 119.9 . . ?
C47' C52' H52C 119.9 . . ?
F2 C45 F3 107.5(7) . . ?
F2 C45 F1 106.4(7) . . ?
F3 C45 F1 108.2(8) . . ?
F2 C45 S1 113.1(7) . . ?
F3 C45 S1 111.0(6) . . ?
F1 C45 S1 110.5(6) . . ?
S1 O1 Mn1 147.2(3) . . ?
O3 S1 O2 116.2(4) . . ?
O3 S1 O1 113.4(3) . . ?
O2 S1 O1 115.2(3) . . ?
O3 S1 C45 103.2(4) . . ?
O2 S1 C45 103.4(4) . . ?
O1 S1 C45 103.0(3) . . ?
F6 C46 F5 110.2(9) . . ?
F6 C46 F4 107.4(10) . . ?
F5 C46 F4 111.2(9) . . ?
F6 C46 S2 113.4(8) . . ?
F5 C46 S2 111.6(8) . . ?
F4 C46 S2 102.7(7) . . ?
S2 O5 Mn1 150.5(3) . . ?
O4 S2 O5 116.8(4) . . ?
O4 S2 O6 117.6(5) . . ?
O5 S2 O6 112.7(4) . . ?
O4 S2 C46 108.0(5) . . ?
O5 S2 C46 101.7(4) . . ?
O6 S2 C46 96.2(5) . . ?

loop_
_geom_bond_atom_site_label_1
_geom_bond_atom_site_label_2
_geom_bond_distance
_geom_bond_site_symmetry_2
_geom_bond_publ_flag
Mn1 N6 2.213(5) . ?
Mn1 N1 2.214(5) 4_544 ?
Mn1 O5 2.232(3) . ?
Mn1 N12 2.225(6) 4_564 ?
Mn1 O1 2.265(4) . ?
Mn1 N7 2.270(5) . ?
N1 C23 1.336(7) . ?
N1 C24 1.383(8) . ?
N1 Mn1 2.214(5) 4_565 ?
N2 C23 1.344(8) . ?
N2 C25 1.364(8) . ?
N2 C26 1.426(8) . ?
N3 C32 1.296(9) . ?
N3 N4 1.405(7) . ?
N4 C35 1.291(8) . ?
N5 C42 1.361(8) . ?
N5 C44 1.392(8) . ?
N5 C39 1.436(7) . ?
N6 C42 1.317(8) . ?
N6 C43 1.358(9) . ?
N7 C1 1.317(7) . ?
N7 C2 1.357(9) . ?
N8 C1 1.327(8) . ?
N8 C3 1.381(8) . ?
N8 C4 1.455(7) . ?
N9 C10 1.311(8) . ?
N9 N10 1.397(7) . ?
N10 C12 1.289(8) . ?
N11 C20 1.349(8) . ?
N11 C21 1.387(8) . ?
N11 C17 1.425(7) . ?
N12 C20 1.326(8) . ?
N12 C22 1.382(9) . ?
N12 Mn1 2.225(6) 4_545 ?
C1 H1A 0.9500 . ?
C2 C3 1.359(9) . ?
C2 H2A 0.9500 . ?
C3 H3A 0.9500 . ?
C4 C9 1.331(9) . ?
C4 C5 1.400(9) . ?
C5 C6 1.373(9) . ?
C5 H5A 0.9500 . ?
C6 C7 1.388(9) . ?
C6 H6A 0.9500 . ?
C7 C8 1.394(9) . ?
C7 C10 1.472(8) . ?
C8 C9 1.401(9) . ?
C8 H8 0.9500 . ?
C9 H9A 0.9500 . ?
C10 C11 1.481(10) . ?
C11 H11A 0.9800 . ?
C11 H11B 0.9800 . ?
C11 H11C 0.9800 . ?
C12 C13 1.472(9) . ?
C12 C14 1.475(8) . ?
C13 H13A 0.9800 . ?
C13 H13B 0.9800 . ?
C13 H13C 0.9800 . ?
C14 C19 1.381(9) . ?
C14 C15 1.392(8) . ?
C15 C16 1.399(8) . ?
C15 H15A 0.9500 . ?
C16 C17 1.388(9) . ?
C16 H16A 0.9500 . ?
C17 C18 1.409(8) . ?
C18 C19 1.369(8) . ?
C18 H18A 0.9500 . ?
C19 H19A 0.9500 . ?
C20 H20A 0.9500 . ?
C21 C22 1.350(10) . ?
C21 H21A 0.9500 . ?
C22 H22A 0.9500 . ?
C23 H23A 0.9500 . ?
C24 C25 1.347(9) . ?
C24 H24A 0.9500 . ?
C25 H25A 0.9500 . ?
C26 C31 1.394(9) . ?
C26 C27 1.383(9) . ?
C27 C28 1.377(9) . ?
C27 H27A 0.9500 . ?
C28 C29 1.372(9) . ?
C28 H28A 0.9500 . ?
C29 C30 1.384(9) . ?
C29 C32 1.487(9) . ?
C30 C31 1.391(9) . ?
C30 H30A 0.9500 . ?
C31 H31A 0.9500 . ?
C32 C33 1.512(9) . ?
C33 H33A 0.9800 . ?
C33 H33B 0.9800 . ?
C33 H33C 0.9800 . ?
C34 C35 1.498(10) . ?
C34 H34A 0.9800 . ?
C34 H34B 0.9800 . ?
C34 H34C 0.9800 . ?
C35 C36 1.459(9) . ?
C36 C37 1.423(9) . ?
C36 C41 1.399(8) . ?
C37 C38 1.377(8) . ?
C37 H37A 0.9500 . ?
C38 C39 1.370(9) . ?
C38 H38A 0.9500 . ?
C39 C40 1.388(9) . ?
C40 C41 1.379(8) . ?
C40 H40A 0.9500 . ?
C41 H41A 0.9500 . ?
C42 H42A 0.9500 . ?
C43 C44 1.363(9) . ?
C43 H43A 0.9500 . ?
C44 H44A 0.9500 . ?
C47 C48 1.360(16) . ?
C47 C52 1.400(15) . ?
C47 H47A 0.9500 . ?
C48 C49 1.426(17) . ?
C48 H48A 0.9500 . ?
C49 C50 1.423(18) . ?
C49 H49A 0.9500 . ?
C50 C51 1.345(18) . ?
C50 H50A 0.9500 . ?
C51 C52 1.377(16) . ?
C51 H51A 0.9500 . ?
C52 H52 0.9500 . ?
C47' C48' 1.33(2) . ?
C47' C52' 1.41(2) . ?
C47' H47B 0.9500 . ?
C48' C49' 1.44(2) . ?
C48' H48B 0.9500 . ?
C49' C50' 1.45(2) . ?
C49' H49B 0.9500 . ?
C50' C51' 1.36(2) . ?
C50' H50B 0.9500 . ?
C51' C52' 1.35(2) . ?
C51' H51B 0.9500 . ?
C52' H52C 0.9500 . ?
C45 F2 1.309(9) . ?
C45 F3 1.333(9) . ?
C45 F1 1.357(12) . ?
C45 S1 1.794(8) . ?
O1 S1 1.450(4) . ?
O2 S1 1.423(5) . ?
O3 S1 1.414(5) . ?
C46 F6 1.313(13) . ?
C46 F5 1.316(11) . ?
C46 F4 1.442(13) . ?
C46 S2 1.799(11) . ?
O4 S2 1.383(7) . ?
O5 S2 1.449(4) . ?
O6 S2 1.483(6) . ?
